data_4071267
loop_
_publ_author_name
'Greco, Jeffrey F.'
'McNevin, Michael J.'
'Shoemaker, Richard K.'
'Hagadorn, John R.'

_publ_section_title
;
 Solid- and Solution-Phase Structures of Zinc Enolates of Amides and
 Ketones
;
_journal_issue 8
_journal_name_full Organometallics
_journal_page_first 1948
_journal_paper_doi 10.1021/om800070j
_journal_volume 27
_journal_year 2008
_chemical_formula_sum 'C20 H40 Br2 N2 O4 Zn2'
_chemical_formula_weight 663.10
_chemical_name_common '{BrZn[CH2C(O)NEt2](thf)}2, (1a)'
_chemical_name_systematic
; 
 ? 
;
_space_group_IT_number 14
_symmetry_cell_setting monoclinic
_symmetry_space_group_name_Hall '-P 2yn'
_symmetry_space_group_name_H-M 'P 1 21/n 1'
_atom_sites_solution_hydrogens geom
_atom_sites_solution_primary direct
_atom_sites_solution_secondary difmap
_audit_creation_method SHELXL-97
_cell_angle_alpha 90.00
_cell_angle_beta 99.5370(10)
_cell_angle_gamma 90.00
_cell_formula_units_Z 2
_cell_length_a 10.6870(5)
_cell_length_b 8.8254(4)
_cell_length_c 14.8247(7)
_cell_measurement_temperature 151(2)
_cell_volume 1378.90(11)
_computing_structure_refinement 'SHELXL-97 (Sheldrick, 1997)'
_computing_structure_solution 'SHELXS-97 (Sheldrick, 1990)'
_diffrn_ambient_temperature 151(2)
_diffrn_measured_fraction_theta_full 0.997
_diffrn_measured_fraction_theta_max 0.997
_diffrn_radiation_monochromator graphite
_diffrn_radiation_source 'fine-focus sealed tube'
_diffrn_radiation_type MoK\a
_diffrn_radiation_wavelength 0.71073
_diffrn_reflns_av_R_equivalents 0.0783
_diffrn_reflns_av_sigmaI/netI 0.1018
_diffrn_reflns_limit_h_max 14
_diffrn_reflns_limit_h_min -14
_diffrn_reflns_limit_k_max 11
_diffrn_reflns_limit_k_min -11
_diffrn_reflns_limit_l_max 10
_diffrn_reflns_limit_l_min -19
_diffrn_reflns_number 10751
_diffrn_reflns_theta_full 27.88
_diffrn_reflns_theta_max 27.88
_diffrn_reflns_theta_min 2.19
_exptl_absorpt_coefficient_mu 4.662
_exptl_absorpt_correction_T_max 0.6528
_exptl_absorpt_correction_T_min 0.4557
_exptl_crystal_colour colorless
_exptl_crystal_density_diffrn 1.597
_exptl_crystal_density_method 'not measured'
_exptl_crystal_description block
_exptl_crystal_F_000 672
_exptl_crystal_size_max 0.20
_exptl_crystal_size_mid 0.15
_exptl_crystal_size_min 0.10
_refine_diff_density_max 0.989
_refine_diff_density_min -0.695
_refine_diff_density_rms 0.134
_refine_ls_extinction_method none
_refine_ls_goodness_of_fit_ref 0.994
_refine_ls_hydrogen_treatment mixed
_refine_ls_matrix_type full
_refine_ls_number_parameters 136
_refine_ls_number_reflns 3280
_refine_ls_number_restraints 0
_refine_ls_restrained_S_all 0.994
_refine_ls_R_factor_all 0.0741
_refine_ls_R_factor_gt 0.0476
_refine_ls_shift/su_max 0.001
_refine_ls_shift/su_mean 0.000
_refine_ls_structure_factor_coef Fsqd
_refine_ls_weighting_details 'calc w=1/[\s^2^(Fo^2^)+(0.0260P)^2^+0.0000P] where P=(Fo^2^+2Fc^2^)/3'
_refine_ls_weighting_scheme calc
_refine_ls_wR_factor_gt 0.1053
_refine_ls_wR_factor_ref 0.1162
_reflns_number_gt 2383
_reflns_number_total 3280
_reflns_threshold_expression >2sigma(I)
_cod_data_source_file om800070j-file001.cif
_cod_data_source_block jrh083
_cod_original_sg_symbol_H-M P2(1)/n
_cod_database_code 4071267

loop_
_symmetry_equiv_pos_as_xyz
'x, y, z'
'-x+1/2, y+1/2, -z+1/2'
'-x, -y, -z'
'x-1/2, -y-1/2, z-1/2'

loop_
_atom_site_label
_atom_site_type_symbol
_atom_site_fract_x
_atom_site_fract_y
_atom_site_fract_z
_atom_site_U_iso_or_equiv
_atom_site_adp_type
_atom_site_occupancy
_atom_site_symmetry_multiplicity
_atom_site_calc_flag
_atom_site_refinement_flags
Zn1 Zn 0.89624(4) 0.83763(4) 0.01297(3) 0.02189(15) Uani 1 1 d .
Br2 Br 0.93769(4) 0.74745(5) 0.16544(3) 0.03409(15) Uani 1 1 d .
O1 O 1.0352(3) 0.7772(3) -0.05394(19) 0.0234(6) Uani 1 1 d .
O2 O 0.7746(3) 0.6803(3) -0.05973(19) 0.0257(6) Uani 1 1 d .
N1 N 1.2147(3) 0.8133(3) -0.1098(2) 0.0246(8) Uani 1 1 d .
C1 C 0.8215(4) 1.0444(4) -0.0250(3) 0.0221(8) Uani 1 1 d .
H1A H 0.8513 1.0778 -0.0816 0.031 Uiso 1 1 calc R
H1B H 0.7278 1.0373 -0.0379 0.031 Uiso 1 1 calc R
C2 C 1.1405(4) 0.8456(4) -0.0471(3) 0.0211(8) Uani 1 1 d .
C3 C 1.1699(5) 0.7083(4) -0.1847(3) 0.0294(10) Uani 1 1 d .
H3A H 1.1179 0.6283 -0.1621 0.041 Uiso 1 1 calc R
H3B H 1.2439 0.6588 -0.2044 0.041 Uiso 1 1 calc R
C4 C 1.0914(5) 0.7862(6) -0.2664(3) 0.0432(12) Uani 1 1 d .
H4A H 1.0640 0.7114 -0.3144 0.065 Uiso 1 1 calc R
H4B H 1.1429 0.8642 -0.2898 0.065 Uiso 1 1 calc R
H4C H 1.0168 0.8334 -0.2476 0.065 Uiso 1 1 calc R
C5 C 1.3352(4) 0.8902(5) -0.1127(3) 0.0316(10) Uani 1 1 d .
H5A H 1.3321 0.9931 -0.0866 0.044 Uiso 1 1 calc R
H5B H 1.3469 0.9013 -0.1773 0.044 Uiso 1 1 calc R
C6 C 1.4468(5) 0.8062(6) -0.0609(4) 0.0482(13) Uani 1 1 d .
H6A H 1.5250 0.8618 -0.0651 0.072 Uiso 1 1 calc R
H6B H 1.4512 0.7049 -0.0872 0.072 Uiso 1 1 calc R
H6C H 1.4369 0.7973 0.0035 0.072 Uiso 1 1 calc R
C7 C 0.7523(5) 0.6978(4) -0.1583(3) 0.0306(10) Uani 1 1 d .
H7A H 0.8198 0.7604 -0.1780 0.043 Uiso 1 1 calc R
H7B H 0.6694 0.7472 -0.1791 0.043 Uiso 1 1 calc R
C8 C 0.7533(6) 0.5407(5) -0.1974(4) 0.0523(15) Uani 1 1 d .
H8A H 0.6879 0.5299 -0.2526 0.073 Uiso 1 1 calc R
H8B H 0.8374 0.5161 -0.2133 0.073 Uiso 1 1 calc R
C9 C 0.7243(6) 0.4413(5) -0.1216(4) 0.0548(16) Uani 1 1 d .
H9A H 0.6317 0.4337 -0.1225 0.077 Uiso 1 1 calc R
H9B H 0.7594 0.3382 -0.1261 0.077 Uiso 1 1 calc R
C10 C 0.7881(6) 0.5200(4) -0.0370(4) 0.0507(15) Uani 1 1 d .
H10A H 0.7461 0.4952 0.0158 0.071 Uiso 1 1 calc R
H10B H 0.8787 0.4910 -0.0224 0.071 Uiso 1 1 calc R

loop_
_atom_site_aniso_label
_atom_site_aniso_U_11
_atom_site_aniso_U_22
_atom_site_aniso_U_33
_atom_site_aniso_U_23
_atom_site_aniso_U_13
_atom_site_aniso_U_12
Zn1 0.0263(3) 0.0219(2) 0.0189(3) -0.00201(18) 0.00771(19) -0.00182(18)
Br2 0.0389(3) 0.0450(3) 0.0193(3) 0.00451(18) 0.0079(2) -0.0043(2)
O1 0.0273(16) 0.0260(13) 0.0186(15) -0.0041(11) 0.0089(13) -0.0008(11)
O2 0.0330(17) 0.0207(12) 0.0226(16) 0.0018(11) 0.0027(13) -0.0046(11)
N1 0.029(2) 0.0241(15) 0.0227(19) -0.0029(14) 0.0114(16) -0.0014(14)
C1 0.028(2) 0.0216(17) 0.017(2) -0.0022(14) 0.0048(17) 0.0015(15)
C2 0.025(2) 0.0202(16) 0.019(2) 0.0032(15) 0.0057(17) 0.0007(15)
C3 0.040(3) 0.0302(19) 0.019(2) -0.0092(17) 0.007(2) 0.0027(18)
C4 0.047(3) 0.057(3) 0.023(3) -0.003(2) -0.001(2) 0.010(2)
C5 0.032(3) 0.034(2) 0.033(3) -0.0062(18) 0.017(2) -0.0067(18)
C6 0.031(3) 0.060(3) 0.056(4) -0.015(3) 0.012(3) -0.002(2)
C7 0.042(3) 0.0282(19) 0.019(2) 0.0032(17) -0.004(2) -0.0003(18)
C8 0.083(4) 0.040(3) 0.033(3) -0.004(2) 0.007(3) 0.011(3)
C9 0.084(5) 0.027(2) 0.042(3) 0.002(2) -0.023(3) -0.009(2)
C10 0.081(4) 0.021(2) 0.041(3) 0.007(2) -0.017(3) -0.013(2)

loop_
_atom_type_symbol
_atom_type_description
_atom_type_scat_dispersion_real
_atom_type_scat_dispersion_imag
_atom_type_scat_source
C C 0.0033 0.0016 'International Tables Vol C Tables 4.2.6.8 and 6.1.1.4'
H H 0.0000 0.0000 'International Tables Vol C Tables 4.2.6.8 and 6.1.1.4'
N N 0.0061 0.0033 'International Tables Vol C Tables 4.2.6.8 and 6.1.1.4'
O O 0.0106 0.0060 'International Tables Vol C Tables 4.2.6.8 and 6.1.1.4'
Zn Zn 0.2839 1.4301 'International Tables Vol C Tables 4.2.6.8 and 6.1.1.4'
Br Br -0.2901 2.4595 'International Tables Vol C Tables 4.2.6.8 and 6.1.1.4'

loop_
_geom_angle_atom_site_label_1
_geom_angle_atom_site_label_2
_geom_angle_atom_site_label_3
_geom_angle
_geom_angle_site_symmetry_1
_geom_angle_site_symmetry_3
O1 Zn1 C1 113.18(14) . .
O1 Zn1 O2 90.95(11) . .
C1 Zn1 O2 105.84(14) . .
O1 Zn1 Br2 110.39(9) . .
C1 Zn1 Br2 124.66(11) . .
O2 Zn1 Br2 105.82(8) . .
O1 Zn1 Zn1 69.18(7) . 3_775
C1 Zn1 Zn1 59.23(12) . 3_775
O2 Zn1 Zn1 143.30(8) . 3_775
Br2 Zn1 Zn1 109.92(2) . 3_775
C2 O1 Zn1 123.9(2) . .
C7 O2 C10 109.3(3) . .
C7 O2 Zn1 115.9(2) . .
C10 O2 Zn1 120.0(3) . .
C2 N1 C5 122.9(3) . .
C2 N1 C3 120.0(4) . .
C5 N1 C3 116.8(3) . .
C2 C1 Zn1 110.3(3) 3_775 .
O1 C2 N1 117.4(3) . .
O1 C2 C1 121.0(3) . 3_775
N1 C2 C1 121.6(4) . 3_775
N1 C3 C4 112.7(4) . .
N1 C5 C6 112.6(4) . .
O2 C7 C8 106.3(3) . .
C9 C8 C7 103.6(4) . .
C10 C9 C8 103.5(4) . .
O2 C10 C9 104.1(4) . .

loop_
_geom_bond_atom_site_label_1
_geom_bond_atom_site_label_2
_geom_bond_distance
_geom_bond_site_symmetry_2
Zn1 O1 1.991(3) .
Zn1 C1 2.034(4) .
Zn1 O2 2.077(3) .
Zn1 Br2 2.3678(6) .
Zn1 Zn1 3.6828(8) 3_775
O1 C2 1.266(5) .
O2 C7 1.449(5) .
O2 C10 1.456(5) .
N1 C2 1.349(5) .
N1 C5 1.463(5) .
N1 C3 1.464(5) .
C1 C2 1.451(5) 3_775
C2 C1 1.451(5) 3_775
C3 C4 1.518(7) .
C5 C6 1.503(7) .
C7 C8 1.503(6) .
C8 C9 1.498(7) .
C9 C10 1.495(7) .

loop_
_geom_torsion_atom_site_label_1
_geom_torsion_atom_site_label_2
_geom_torsion_atom_site_label_3
_geom_torsion_atom_site_label_4
_geom_torsion
_geom_torsion_site_symmetry_1
_geom_torsion_site_symmetry_4
C1 Zn1 O1 C2 65.0(3) . .
O2 Zn1 O1 C2 172.7(3) . .
Br2 Zn1 O1 C2 -80.1(3) . .
Zn1 Zn1 O1 C2 24.3(3) 3_775 .
O1 Zn1 O2 C7 -58.5(3) . .
C1 Zn1 O2 C7 55.9(3) . .
Br2 Zn1 O2 C7 -170.1(2) . .
Zn1 Zn1 O2 C7 -3.5(3) 3_775 .
O1 Zn1 O2 C10 76.2(3) . .
C1 Zn1 O2 C10 -169.4(3) . .
Br2 Zn1 O2 C10 -35.4(3) . .
Zn1 Zn1 O2 C10 131.2(3) 3_775 .
O1 Zn1 C1 C2 -108.2(3) . 3_775
O2 Zn1 C1 C2 153.8(3) . 3_775
Br2 Zn1 C1 C2 31.0(3) . 3_775
Zn1 Zn1 C1 C2 -63.0(3) 3_775 3_775
Zn1 O1 C2 N1 -166.3(3) . .
Zn1 O1 C2 C1 12.9(5) . 3_775
C5 N1 C2 O1 176.6(4) . .
C3 N1 C2 O1 2.9(5) . .
C5 N1 C2 C1 -2.7(6) . 3_775
C3 N1 C2 C1 -176.4(4) . 3_775
C2 N1 C3 C4 86.5(5) . .
C5 N1 C3 C4 -87.6(5) . .
C2 N1 C5 C6 93.7(5) . .
C3 N1 C5 C6 -92.4(5) . .
C10 O2 C7 C8 -0.5(5) . .
Zn1 O2 C7 C8 138.9(3) . .
O2 C7 C8 C9 22.1(6) . .
C7 C8 C9 C10 -34.8(6) . .
C7 O2 C10 C9 -21.4(6) . .
Zn1 O2 C10 C9 -158.8(4) . .
C8 C9 C10 O2 34.7(6) . .
